data_4074446
loop_
_publ_author_name
'Lee, Suh-Jane'
'Shapiro, Pamela J.'
'Twamley, Brendan'

_publ_section_title
;
 Synthesis and Characterization of [(C5Me4H)2Al]+, an Initiator for the
 Polymerization of Isobutene. X-ray Crystal Structures of
 [(C5Me4H)2Al(\m-Cl)]2and [(C5Me4H)2Al][B(C6F5)4]
;
_journal_issue 23
_journal_name_full Organometallics
_journal_page_first 5582
_journal_paper_doi 10.1021/om0606439
_journal_volume 25
_journal_year 2006
_chemical_formula_moiety 'C18 H26 Al, C24 B F20, C6 H5 Br'
_chemical_formula_sum 'C48 H31 Al B Br F20'
_chemical_formula_weight 1105.43
_chemical_name_common '[Cp'2Al][BCF] + bromobenzene'
_chemical_name_systematic
; 
 ? 
;
_space_group_IT_number 15
_symmetry_cell_setting monoclinic
_symmetry_space_group_name_Hall '-C 2yc'
_symmetry_space_group_name_H-M 'C 1 2/c 1'
_atom_sites_solution_hydrogens geom
_atom_sites_solution_primary direct
_atom_sites_solution_secondary difmap
_audit_creation_method SHELXL-97
_cell_angle_alpha 90.00
_cell_angle_beta 107.02(3)
_cell_angle_gamma 90.00
_cell_formula_units_Z 8
_cell_length_a 22.644(5)
_cell_length_b 23.988(5)
_cell_length_c 17.049(3)
_cell_measurement_reflns_used 6241
_cell_measurement_temperature 84(2)
_cell_measurement_theta_max 25.62
_cell_measurement_theta_min 2.53
_cell_volume 8855(3)
_computing_cell_refinement 'Bruker SAINT+ v. 6.36a'
_computing_data_collection 'Bruker SMART v. 5.626'
_computing_data_reduction 'Bruker SAINT+ v. 6.36a'
_computing_molecular_graphics 'XP, Bruker SHELXTL v. 6.12'
_computing_publication_material 'XCIF, Bruker SHELXTL v. 6.12'
_computing_structure_refinement 'XL, Bruker SHELXTL v. 6.12'
_computing_structure_solution 'XS, Bruker SHELXTL v. 6.12'
_diffrn_ambient_temperature 84(2)
_diffrn_detector_area_resol_mean 8.3
_diffrn_measured_fraction_theta_full 0.999
_diffrn_measured_fraction_theta_max 0.999
_diffrn_measurement_device_type 'Bruker/Siemens SMART APEX'
_diffrn_measurement_method \w
_diffrn_radiation_monochromator graphite
_diffrn_radiation_source 'normal-focus sealed tube'
_diffrn_radiation_type MoK\a
_diffrn_radiation_wavelength 0.71073
_diffrn_reflns_av_R_equivalents 0.1092
_diffrn_reflns_av_sigmaI/netI 0.0947
_diffrn_reflns_limit_h_max 29
_diffrn_reflns_limit_h_min -29
_diffrn_reflns_limit_k_max 31
_diffrn_reflns_limit_k_min -31
_diffrn_reflns_limit_l_max 21
_diffrn_reflns_limit_l_min -22
_diffrn_reflns_number 58723
_diffrn_reflns_theta_full 27.50
_diffrn_reflns_theta_max 27.50
_diffrn_reflns_theta_min 1.57
_exptl_absorpt_coefficient_mu 1.069
_exptl_absorpt_correction_T_max 0.9193
_exptl_absorpt_correction_T_min 0.8308
_exptl_absorpt_correction_type multi-scan
_exptl_absorpt_process_details 'SADABS; Bruker, 2001'
_exptl_crystal_colour colorless
_exptl_crystal_density_diffrn 1.658
_exptl_crystal_density_method 'not measured'
_exptl_crystal_description needle
_exptl_crystal_F_000 4416
_exptl_crystal_size_max 0.18
_exptl_crystal_size_mid 0.08
_exptl_crystal_size_min 0.08
_refine_diff_density_max 0.709
_refine_diff_density_min -0.788
_refine_diff_density_rms 0.084
_refine_ls_extinction_method none
_refine_ls_goodness_of_fit_ref 1.018
_refine_ls_hydrogen_treatment constr
_refine_ls_matrix_type full
_refine_ls_number_parameters 562
_refine_ls_number_reflns 10166
_refine_ls_number_restraints 0
_refine_ls_restrained_S_all 1.018
_refine_ls_R_factor_all 0.1386
_refine_ls_R_factor_gt 0.0687
_refine_ls_shift/su_max 0.000
_refine_ls_shift/su_mean 0.000
_refine_ls_structure_factor_coef Fsqd
_refine_ls_weighting_details 'calc w=1/[\s^2^(Fo^2^)+(0.0675P)^2^+21.0206P] where P=(Fo^2^+2Fc^2^)/3'
_refine_ls_weighting_scheme calc
_refine_ls_wR_factor_gt 0.1454
_refine_ls_wR_factor_ref 0.1774
_reflns_number_gt 5604
_reflns_number_total 10166
_reflns_threshold_expression I>2\s(I)
_cod_data_source_file om0606439si20060717_121031.cif
_cod_data_source_block bt537
_cod_depositor_comments
;
The following automatic conversions were performed:

'_symmetry_cell_setting' value 'Monoclinic' changed to 'monoclinic'
according to /home/saulius/struct/CIF-dictionaries/cif_core.dic
dictionary named 'cif_core.dic' version 2.4.1 from 2010-06-29.

Automatic conversion script
Id: cif_fix_values 1715 2011-07-08 13:25:40Z adriana 
;
_cod_original_sg_symbol_H-M C2/c
_cod_database_code 4074446

loop_
_symmetry_equiv_pos_as_xyz
'x, y, z'
'-x, y, -z+1/2'
'x+1/2, y+1/2, z'
'-x+1/2, y+1/2, -z+1/2'
'-x, -y, -z'
'x, -y, z-1/2'
'-x+1/2, -y+1/2, -z'
'x+1/2, -y+1/2, z-1/2'

loop_
_atom_site_label
_atom_site_type_symbol
_atom_site_fract_x
_atom_site_fract_y
_atom_site_fract_z
_atom_site_U_iso_or_equiv
_atom_site_adp_type
_atom_site_occupancy
_atom_site_symmetry_multiplicity
_atom_site_calc_flag
_atom_site_refinement_flags
_atom_site_disorder_assembly
_atom_site_disorder_group
B1 B 0.2311(2) 0.05878(17) 0.0873(3) 0.0186(9) Uani 1 1 d . . .
C1 C 0.27019(18) 0.10291(15) 0.0478(2) 0.0203(8) Uani 1 1 d . . .
C2 C 0.33125(18) 0.09142(15) 0.0514(2) 0.0229(9) Uani 1 1 d . . .
C3 C 0.3667(2) 0.12359(17) 0.0158(3) 0.0278(9) Uani 1 1 d . . .
C4 C 0.3415(2) 0.16990(17) -0.0284(3) 0.0300(10) Uani 1 1 d . . .
C5 C 0.2811(2) 0.18295(17) -0.0353(3) 0.0309(10) Uani 1 1 d . . .
C6 C 0.24729(19) 0.15019(16) 0.0017(2) 0.0255(9) Uani 1 1 d . . .
C7 C 0.16725(18) 0.08458(15) 0.1011(2) 0.0205(8) Uani 1 1 d . . .
C8 C 0.17012(19) 0.13384(16) 0.1452(2) 0.0239(9) Uani 1 1 d . . .
C9 C 0.1222(2) 0.15473(17) 0.1708(3) 0.0297(10) Uani 1 1 d . . .
C10 C 0.0682(2) 0.12655(19) 0.1538(3) 0.0326(10) Uani 1 1 d . . .
C11 C 0.06151(19) 0.07717(18) 0.1100(3) 0.0310(10) Uani 1 1 d . . .
C12 C 0.11083(18) 0.05767(15) 0.0852(2) 0.0233(9) Uani 1 1 d . . .
C13 C 0.26825(17) 0.03953(15) 0.1825(2) 0.0195(8) Uani 1 1 d . . .
C14 C 0.24861(18) -0.00620(16) 0.2176(2) 0.0226(9) Uani 1 1 d . . .
C15 C 0.27477(19) -0.02352(16) 0.2981(2) 0.0237(9) Uani 1 1 d . . .
C16 C 0.32141(19) 0.00710(17) 0.3485(2) 0.0261(9) Uani 1 1 d . . .
C17 C 0.34117(19) 0.05406(17) 0.3190(2) 0.0251(9) Uani 1 1 d . . .
C18 C 0.31525(18) 0.06909(15) 0.2373(2) 0.0205(8) Uani 1 1 d . . .
C19 C 0.21968(17) 0.00707(15) 0.0204(2) 0.0189(8) Uani 1 1 d . . .
C20 C 0.25335(17) -0.04174(15) 0.0289(2) 0.0194(8) Uani 1 1 d . . .
C21 C 0.24796(19) -0.08064(16) -0.0324(3) 0.0253(9) Uani 1 1 d . . .
C22 C 0.2065(2) -0.07182(17) -0.1075(3) 0.0293(10) Uani 1 1 d . . .
C23 C 0.17120(19) -0.02449(17) -0.1206(2) 0.0270(9) Uani 1 1 d . . .
C24 C 0.17850(18) 0.01366(15) -0.0576(2) 0.0212(8) Uani 1 1 d . . .
F2 F 0.35894(10) 0.04572(9) 0.09225(13) 0.0251(5) Uani 1 1 d . . .
F3 F 0.42601(11) 0.10960(10) 0.02288(15) 0.0359(6) Uani 1 1 d . . .
F4 F 0.37506(13) 0.20221(11) -0.06387(17) 0.0448(7) Uani 1 1 d . . .
F5 F 0.25561(13) 0.22815(10) -0.07966(16) 0.0432(7) Uani 1 1 d . . .
F6 F 0.18823(11) 0.16655(9) -0.00971(14) 0.0315(6) Uani 1 1 d . . .
F8 F 0.22365(11) 0.16310(9) 0.16706(14) 0.0301(6) Uani 1 1 d . . .
F9 F 0.12996(12) 0.20250(11) 0.21438(16) 0.0443(7) Uani 1 1 d . . .
F10 F 0.02125(13) 0.14569(12) 0.18000(18) 0.0515(8) Uani 1 1 d . . .
F11 F 0.00801(11) 0.04902(11) 0.09192(17) 0.0420(7) Uani 1 1 d . . .
F12 F 0.10019(10) 0.00863(9) 0.04383(14) 0.0290(5) Uani 1 1 d . . .
F14 F 0.20101(10) -0.03724(9) 0.17239(13) 0.0267(5) Uani 1 1 d . . .
F15 F 0.25379(11) -0.06975(10) 0.32627(14) 0.0335(6) Uani 1 1 d . . .
F16 F 0.34758(12) -0.00855(10) 0.42720(13) 0.0365(6) Uani 1 1 d . . .
F17 F 0.38632(11) 0.08578(10) 0.36778(14) 0.0345(6) Uani 1 1 d . . .
F18 F 0.33983(10) 0.11556(9) 0.21429(13) 0.0258(5) Uani 1 1 d . . .
F20 F 0.29663(10) -0.05452(9) 0.10093(13) 0.0252(5) Uani 1 1 d . . .
F21 F 0.28318(12) -0.12670(9) -0.01902(15) 0.0364(6) Uani 1 1 d . . .
F22 F 0.20104(12) -0.10855(10) -0.16930(15) 0.0399(6) Uani 1 1 d . . .
F23 F 0.13056(12) -0.01487(11) -0.19474(14) 0.0393(6) Uani 1 1 d . . .
F24 F 0.14435(10) 0.06067(9) -0.07568(13) 0.0284(5) Uani 1 1 d . . .
Al1 Al 0.0000 0.18797(7) 0.7500 0.0231(4) Uani 1 2 d S . .
C25 C 0.0912(2) 0.16121(19) 0.7653(3) 0.0365(11) Uani 1 1 d . . .
H25A H 0.1167 0.1388 0.8126 0.044 Uiso 1 1 calc R . .
C26 C 0.0529(2) 0.13883(19) 0.6901(3) 0.0370(11) Uani 1 1 d . . .
C27 C 0.0269(2) 0.18462(18) 0.6380(3) 0.0319(10) Uani 1 1 d . . .
C28 C 0.0501(2) 0.23483(18) 0.6813(3) 0.0313(10) Uani 1 1 d . . .
C29 C 0.0897(2) 0.22047(18) 0.7612(3) 0.0340(11) Uani 1 1 d . . .
C30 C 0.0415(3) 0.0780(2) 0.6686(4) 0.0601(17) Uani 1 1 d . . .
H30A H 0.0651 0.0669 0.6314 0.090 Uiso 1 1 calc R . .
H30B H -0.0027 0.0721 0.6417 0.090 Uiso 1 1 calc R . .
H30C H 0.0545 0.0556 0.7188 0.090 Uiso 1 1 calc R . .
C31 C -0.0166(3) 0.1809(2) 0.5530(3) 0.0495(14) Uani 1 1 d . . .
H31A H 0.0072 0.1776 0.5135 0.074 Uiso 1 1 calc R . .
H31B H -0.0421 0.2146 0.5410 0.074 Uiso 1 1 calc R . .
H31C H -0.0432 0.1482 0.5488 0.074 Uiso 1 1 calc R . .
C32 C 0.0379(2) 0.2932(2) 0.6493(3) 0.0486(14) Uani 1 1 d . . .
H32A H 0.0708 0.3048 0.6260 0.073 Uiso 1 1 calc R . .
H32B H 0.0371 0.3183 0.6942 0.073 Uiso 1 1 calc R . .
H32C H -0.0019 0.2946 0.6066 0.073 Uiso 1 1 calc R . .
C33 C 0.1224(2) 0.2608(2) 0.8265(3) 0.0501(14) Uani 1 1 d . . .
H33A H 0.1606 0.2733 0.8161 0.075 Uiso 1 1 calc R . .
H33B H 0.1323 0.2425 0.8802 0.075 Uiso 1 1 calc R . .
H33C H 0.0957 0.2930 0.8260 0.075 Uiso 1 1 calc R . .
Br1A Br 0.27597(6) 0.23998(5) 0.33323(7) 0.0477(4) Uani 0.4644(17) 1 d PG A 1
C43A C 0.3208(1) 0.2828(1) 0.4253(1) 0.0463(12) Uani 0.4644(17) 1 d PG A 1
C44A C 0.3261(3) 0.2642(2) 0.50188(9) 0.0463(12) Uani 0.4644(17) 1 d PG A 1
H44A H 0.3082 0.2297 0.5101 0.056 Uiso 0.4644(17) 1 d PG A 1
C45A C 0.3579(3) 0.2964(3) 0.56772(15) 0.0463(12) Uani 0.4644(17) 1 d PG A 1
H45A H 0.3644 0.2820 0.6215 0.056 Uiso 0.4644(17) 1 d PG A 1
C46A C 0.3810(3) 0.3489(2) 0.5591(3) 0.0463(12) Uani 0.4644(17) 1 d PG A 1
H46A H 0.4018 0.3717 0.6043 0.056 Uiso 0.4644(17) 1 d PG A 1
C47A C 0.3709(3) 0.36423(19) 0.4803(3) 0.0463(12) Uani 0.4644(17) 1 d PG A 1
H47A H 0.3841 0.4007 0.4717 0.056 Uiso 0.4644(17) 1 d PG A 1
C48A C 0.3438(3) 0.33369(14) 0.4108(2) 0.0463(12) Uani 0.4644(17) 1 d PG A 1
H48A H 0.3412 0.3466 0.3572 0.056 Uiso 0.4644(17) 1 d PG A 1
Br1B Br 0.38442(6) 0.31388(5) 0.57410(6) 0.0584(4) Uani 0.5356(17) 1 d PG A 2
C43B C 0.34376(10) 0.29715(8) 0.46214(7) 0.0401(10) Uani 0.5356(17) 1 d PG A 2
C44B C 0.3307(1) 0.3388(1) 0.4063(1) 0.0401(10) Uani 0.5356(17) 1 d PG A 2
H44B H 0.3422 0.3762 0.4223 0.048 Uiso 0.5356(17) 1 d PG A 2
C45B C 0.3003(2) 0.32592(18) 0.32579(9) 0.0401(10) Uani 0.5356(17) 1 d PG A 2
H45B H 0.2939 0.3547 0.2859 0.048 Uiso 0.5356(17) 1 d PG A 2
C46B C 0.2785(2) 0.27289(17) 0.30036(11) 0.0401(10) Uani 0.5356(17) 1 d PG A 2
H46B H 0.2564 0.2640 0.2453 0.048 Uiso 0.5356(17) 1 d PG A 2
C47B C 0.2919(2) 0.23521(12) 0.36159(17) 0.0401(10) Uani 0.5356(17) 1 d PG A 2
H47B H 0.2760 0.1987 0.3473 0.048 Uiso 0.5356(17) 1 d PG A 2
C48B C 0.32561(17) 0.24297(8) 0.44215(15) 0.0401(10) Uani 0.5356(17) 1 d PG A 2
H48B H 0.3356 0.2134 0.4808 0.048 Uiso 0.5356(17) 1 d PG A 2
Al2 Al 0.5000(6) 0.10046(7) 0.7500(5) 0.0254(4) Uani 1 2 d SG . .
C34A C 0.41694(17) 0.06153(17) 0.7605(2) 0.0331(7) Uani 0.50 1 d PG B 1
H34A H 0.3870 0.0420 0.7177 0.040 Uiso 0.50 1 d PG B 1
C35A C 0.47159(16) 0.03771(14) 0.8162(2) 0.0331(7) Uani 0.50 1 d PG B 1
C36A C 0.50418(14) 0.08091(15) 0.8674(2) 0.0331(7) Uani 0.50 1 d PG B 1
C37A C 0.47051(16) 0.13134(14) 0.8449(2) 0.0331(7) Uani 0.50 1 d PG B 1
C38A C 0.41624(16) 0.11980(16) 0.7783(2) 0.0331(7) Uani 0.50 1 d PG B 1
C39A C 0.4907(2) -0.02363(15) 0.8172(3) 0.0331(7) Uani 0.50 1 d PG B 1
H39A H 0.4720 -0.0445 0.8517 0.050 Uiso 0.50 1 d PG B 1
H39B H 0.4773 -0.0383 0.7625 0.050 Uiso 0.50 1 d PG B 1
H39C H 0.5348 -0.0265 0.8381 0.050 Uiso 0.50 1 d PG B 1
C40A C 0.56426(18) 0.0743(2) 0.9342(3) 0.0331(7) Uani 0.50 1 d PG B 1
H40A H 0.5560 0.0650 0.9848 0.050 Uiso 0.50 1 d PG B 1
H40B H 0.5880 0.0450 0.9197 0.050 Uiso 0.50 1 d PG B 1
H40C H 0.5871 0.1085 0.9408 0.050 Uiso 0.50 1 d PG B 1
C41A C 0.4852(2) 0.18694(16) 0.8866(3) 0.0331(7) Uani 0.50 1 d PG B 1
H41A H 0.4650 0.1900 0.9287 0.050 Uiso 0.50 1 d PG B 1
H41B H 0.5291 0.1902 0.9107 0.050 Uiso 0.50 1 d PG B 1
H41C H 0.4709 0.2162 0.8471 0.050 Uiso 0.50 1 d PG B 1
C42A C 0.3686(2) 0.1623(2) 0.7345(3) 0.0331(7) Uani 0.50 1 d PG B 1
H42A H 0.3353 0.1629 0.7589 0.050 Uiso 0.50 1 d PG B 1
H42B H 0.3874 0.1985 0.7393 0.050 Uiso 0.50 1 d PG B 1
H42C H 0.3528 0.1525 0.6776 0.050 Uiso 0.50 1 d PG B 1
C34B C 0.41969(19) 0.07939(17) 0.7901(3) 0.0389(8) Uani 0.50 1 d PG B 2
H34B H 0.3880 0.0531 0.7642 0.047 Uiso 0.50 1 d PG B 2
C35B C 0.47403(18) 0.06771(15) 0.8570(2) 0.0389(8) Uani 0.50 1 d PG B 2
C36B C 0.50641(16) 0.11837(16) 0.8804(2) 0.0389(8) Uani 0.50 1 d PG B 2
C37B C 0.47291(17) 0.16163(14) 0.8295(2) 0.0389(8) Uani 0.50 1 d PG B 2
C38B C 0.41897(17) 0.13782(17) 0.7730(2) 0.0389(8) Uani 0.50 1 d PG B 2
C39B C 0.4931(3) 0.00986(16) 0.8939(4) 0.0389(8) Uani 0.50 1 d PG B 2
H39D H 0.4769 0.0041 0.9394 0.058 Uiso 0.50 1 d PG B 2
H39E H 0.4769 -0.0181 0.8530 0.058 Uiso 0.50 1 d PG B 2
H39F H 0.5373 0.0073 0.9124 0.058 Uiso 0.50 1 d PG B 2
C40B C 0.5661(2) 0.1250(2) 0.9479(3) 0.0389(8) Uani 0.50 1 d PG B 2
H40D H 0.5574 0.1326 0.9986 0.058 Uiso 0.50 1 d PG B 2
H40E H 0.5898 0.0912 0.9531 0.058 Uiso 0.50 1 d PG B 2
H40F H 0.5893 0.1553 0.9349 0.058 Uiso 0.50 1 d PG B 2
C41B C 0.4874(3) 0.22287(15) 0.8364(4) 0.0389(8) Uani 0.50 1 d PG B 2
H41D H 0.4697 0.2395 0.8755 0.058 Uiso 0.50 1 d PG B 2
H41E H 0.5314 0.2280 0.8542 0.058 Uiso 0.50 1 d PG B 2
H41F H 0.4705 0.2403 0.7839 0.058 Uiso 0.50 1 d PG B 2
C42B C 0.3716(2) 0.1693(2) 0.7066(3) 0.0389(8) Uani 0.50 1 d PG B 2
H42D H 0.3394 0.1826 0.7279 0.058 Uiso 0.50 1 d PG B 2
H42E H 0.3911 0.2003 0.6886 0.058 Uiso 0.50 1 d PG B 2
H42F H 0.3542 0.1448 0.6611 0.058 Uiso 0.50 1 d PG B 2

loop_
_atom_site_aniso_label
_atom_site_aniso_U_11
_atom_site_aniso_U_22
_atom_site_aniso_U_33
_atom_site_aniso_U_23
_atom_site_aniso_U_13
_atom_site_aniso_U_12
B1 0.020(2) 0.019(2) 0.017(2) 0.0008(17) 0.0044(18) -0.0022(17)
C1 0.024(2) 0.0176(19) 0.018(2) -0.0033(15) 0.0054(16) -0.0023(16)
C2 0.030(2) 0.021(2) 0.016(2) -0.0006(16) 0.0037(17) -0.0027(17)
C3 0.029(2) 0.030(2) 0.023(2) -0.0033(18) 0.0054(18) -0.0046(18)
C4 0.038(3) 0.026(2) 0.029(2) 0.0014(18) 0.014(2) -0.0124(19)
C5 0.041(3) 0.024(2) 0.025(2) 0.0061(18) 0.005(2) -0.0042(19)
C6 0.026(2) 0.025(2) 0.024(2) 0.0008(17) 0.0039(18) -0.0012(17)
C7 0.024(2) 0.0193(19) 0.0162(19) 0.0044(15) 0.0037(16) 0.0033(16)
C8 0.027(2) 0.021(2) 0.021(2) 0.0017(16) 0.0024(17) 0.0024(17)
C9 0.036(3) 0.030(2) 0.023(2) -0.0012(18) 0.0079(19) 0.012(2)
C10 0.029(2) 0.042(3) 0.029(2) 0.009(2) 0.012(2) 0.019(2)
C11 0.025(2) 0.035(2) 0.033(3) 0.0061(19) 0.0091(19) 0.0012(19)
C12 0.026(2) 0.019(2) 0.024(2) 0.0026(16) 0.0061(17) 0.0038(17)
C13 0.023(2) 0.0203(19) 0.0153(19) -0.0012(15) 0.0066(16) 0.0006(16)
C14 0.020(2) 0.027(2) 0.021(2) -0.0032(17) 0.0065(17) 0.0020(17)
C15 0.029(2) 0.024(2) 0.022(2) 0.0087(17) 0.0136(18) 0.0040(17)
C16 0.028(2) 0.033(2) 0.016(2) 0.0043(17) 0.0053(17) 0.0094(19)
C17 0.028(2) 0.029(2) 0.018(2) -0.0073(17) 0.0051(17) 0.0033(18)
C18 0.023(2) 0.0200(19) 0.021(2) 0.0028(16) 0.0102(17) 0.0046(16)
C19 0.021(2) 0.0180(19) 0.0172(19) 0.0022(15) 0.0051(16) -0.0035(16)
C20 0.019(2) 0.0212(19) 0.017(2) -0.0019(15) 0.0025(16) -0.0063(16)
C21 0.027(2) 0.020(2) 0.029(2) -0.0036(17) 0.0090(19) -0.0011(17)
C22 0.035(2) 0.030(2) 0.023(2) -0.0116(18) 0.0087(19) -0.0105(19)
C23 0.027(2) 0.032(2) 0.017(2) 0.0013(17) 0.0003(17) -0.0076(18)
C24 0.021(2) 0.022(2) 0.019(2) 0.0033(16) 0.0046(16) -0.0006(16)
F2 0.0262(12) 0.0253(12) 0.0252(12) 0.0031(10) 0.0096(10) 0.0012(10)
F3 0.0277(14) 0.0444(15) 0.0381(15) 0.0012(12) 0.0135(11) -0.0061(12)
F4 0.0505(17) 0.0406(15) 0.0470(17) 0.0110(13) 0.0202(14) -0.0165(13)
F5 0.0508(17) 0.0315(14) 0.0457(17) 0.0205(12) 0.0114(13) -0.0017(12)
F6 0.0287(14) 0.0278(12) 0.0361(14) 0.0116(11) 0.0065(11) 0.0048(10)
F8 0.0319(14) 0.0227(12) 0.0326(14) -0.0074(10) 0.0048(11) -0.0007(10)
F9 0.0461(17) 0.0400(15) 0.0443(17) -0.0166(13) 0.0093(13) 0.0126(13)
F10 0.0408(17) 0.0631(19) 0.0583(19) -0.0020(15) 0.0264(15) 0.0192(14)
F11 0.0245(14) 0.0473(16) 0.0572(18) 0.0044(13) 0.0166(13) -0.0013(12)
F12 0.0248(13) 0.0261(12) 0.0374(14) -0.0036(10) 0.0110(11) -0.0051(10)
F14 0.0285(13) 0.0239(12) 0.0273(13) 0.0035(10) 0.0073(10) -0.0041(10)
F15 0.0417(15) 0.0315(13) 0.0303(14) 0.0137(11) 0.0154(12) 0.0018(11)
F16 0.0436(15) 0.0477(15) 0.0153(12) 0.0077(11) 0.0040(11) 0.0078(13)
F17 0.0354(14) 0.0404(14) 0.0207(13) -0.0059(11) -0.0030(11) -0.0052(12)
F18 0.0310(13) 0.0215(12) 0.0218(12) -0.0011(9) 0.0029(10) -0.0063(10)
F20 0.0261(12) 0.0224(12) 0.0224(12) -0.0002(9) 0.0000(10) 0.0044(10)
F21 0.0420(15) 0.0253(13) 0.0417(16) -0.0087(11) 0.0120(12) 0.0050(11)
F22 0.0522(17) 0.0393(15) 0.0282(14) -0.0173(11) 0.0119(12) -0.0100(13)
F23 0.0441(16) 0.0497(16) 0.0158(13) -0.0039(11) -0.0041(11) -0.0046(13)
F24 0.0298(13) 0.0287(13) 0.0222(12) 0.0051(10) 0.0008(10) 0.0044(10)
Al1 0.0229(9) 0.0200(8) 0.0243(9) 0.000 0.0037(7) 0.000
C25 0.022(2) 0.040(3) 0.046(3) 0.017(2) 0.008(2) 0.004(2)
C26 0.039(3) 0.034(3) 0.047(3) 0.004(2) 0.026(2) 0.006(2)
C27 0.036(3) 0.035(2) 0.030(2) 0.0053(19) 0.016(2) 0.000(2)
C28 0.031(2) 0.032(2) 0.029(2) 0.0104(19) 0.0040(19) -0.0046(19)
C29 0.025(2) 0.037(3) 0.036(3) 0.012(2) 0.002(2) -0.004(2)
C30 0.096(5) 0.033(3) 0.070(4) -0.006(3) 0.052(4) 0.016(3)
C31 0.069(4) 0.052(3) 0.030(3) -0.004(2) 0.017(3) -0.003(3)
C32 0.054(3) 0.043(3) 0.042(3) 0.016(2) 0.003(3) -0.010(2)
C33 0.038(3) 0.055(3) 0.047(3) 0.014(3) -0.004(2) -0.021(2)
Br1A 0.0412(7) 0.0467(7) 0.0479(8) -0.0082(6) 0.0016(5) -0.0049(5)
C43A 0.046(3) 0.031(3) 0.063(3) -0.003(2) 0.018(3) 0.007(2)
C44A 0.046(3) 0.031(3) 0.063(3) -0.003(2) 0.018(3) 0.007(2)
C45A 0.046(3) 0.031(3) 0.063(3) -0.003(2) 0.018(3) 0.007(2)
C46A 0.046(3) 0.031(3) 0.063(3) -0.003(2) 0.018(3) 0.007(2)
C47A 0.046(3) 0.031(3) 0.063(3) -0.003(2) 0.018(3) 0.007(2)
C48A 0.046(3) 0.031(3) 0.063(3) -0.003(2) 0.018(3) 0.007(2)
Br1B 0.0710(9) 0.0477(8) 0.0442(7) -0.0032(5) -0.0023(5) 0.0140(6)
C43B 0.051(3) 0.0312(19) 0.041(2) 0.0066(18) 0.0190(19) -0.0046(18)
C44B 0.051(3) 0.0312(19) 0.041(2) 0.0066(18) 0.0190(19) -0.0046(18)
C45B 0.051(3) 0.0312(19) 0.041(2) 0.0066(18) 0.0190(19) -0.0046(18)
C46B 0.051(3) 0.0312(19) 0.041(2) 0.0066(18) 0.0190(19) -0.0046(18)
C47B 0.051(3) 0.0312(19) 0.041(2) 0.0066(18) 0.0190(19) -0.0046(18)
C48B 0.051(3) 0.0312(19) 0.041(2) 0.0066(18) 0.0190(19) -0.0046(18)
Al2 0.0236(9) 0.0208(9) 0.0358(10) 0.000 0.0148(8) 0.000
C34A 0.0198(15) 0.0513(19) 0.0262(16) 0.0036(14) 0.0035(12) 0.0027(14)
C35A 0.0198(15) 0.0513(19) 0.0262(16) 0.0036(14) 0.0035(12) 0.0027(14)
C36A 0.0198(15) 0.0513(19) 0.0262(16) 0.0036(14) 0.0035(12) 0.0027(14)
C37A 0.0198(15) 0.0513(19) 0.0262(16) 0.0036(14) 0.0035(12) 0.0027(14)
C38A 0.0198(15) 0.0513(19) 0.0262(16) 0.0036(14) 0.0035(12) 0.0027(14)
C39A 0.0198(15) 0.0513(19) 0.0262(16) 0.0036(14) 0.0035(12) 0.0027(14)
C40A 0.0198(15) 0.0513(19) 0.0262(16) 0.0036(14) 0.0035(12) 0.0027(14)
C41A 0.0198(15) 0.0513(19) 0.0262(16) 0.0036(14) 0.0035(12) 0.0027(14)
C42A 0.0198(15) 0.0513(19) 0.0262(16) 0.0036(14) 0.0035(12) 0.0027(14)
C34B 0.0348(18) 0.051(2) 0.0343(18) 0.0057(15) 0.0147(14) 0.0140(16)
C35B 0.0348(18) 0.051(2) 0.0343(18) 0.0057(15) 0.0147(14) 0.0140(16)
C36B 0.0348(18) 0.051(2) 0.0343(18) 0.0057(15) 0.0147(14) 0.0140(16)
C37B 0.0348(18) 0.051(2) 0.0343(18) 0.0057(15) 0.0147(14) 0.0140(16)
C38B 0.0348(18) 0.051(2) 0.0343(18) 0.0057(15) 0.0147(14) 0.0140(16)
C39B 0.0348(18) 0.051(2) 0.0343(18) 0.0057(15) 0.0147(14) 0.0140(16)
C40B 0.0348(18) 0.051(2) 0.0343(18) 0.0057(15) 0.0147(14) 0.0140(16)
C41B 0.0348(18) 0.051(2) 0.0343(18) 0.0057(15) 0.0147(14) 0.0140(16)
C42B 0.0348(18) 0.051(2) 0.0343(18) 0.0057(15) 0.0147(14) 0.0140(16)

loop_
_atom_type_symbol
_atom_type_description
_atom_type_scat_dispersion_real
_atom_type_scat_dispersion_imag
_atom_type_scat_source
C C 0.0033 0.0016 'International Tables Vol C Tables 4.2.6.8 and 6.1.1.4'
H H 0.0000 0.0000 'International Tables Vol C Tables 4.2.6.8 and 6.1.1.4'
B B 0.0013 0.0007 'International Tables Vol C Tables 4.2.6.8 and 6.1.1.4'
F F 0.0171 0.0103 'International Tables Vol C Tables 4.2.6.8 and 6.1.1.4'
Al Al 0.0645 0.0514 'International Tables Vol C Tables 4.2.6.8 and 6.1.1.4'
Br Br -0.2901 2.4595 'International Tables Vol C Tables 4.2.6.8 and 6.1.1.4'

loop_
_geom_angle_atom_site_label_1
_geom_angle_atom_site_label_2
_geom_angle_atom_site_label_3
_geom_angle
_geom_angle_site_symmetry_1
_geom_angle_site_symmetry_3
C1 B1 C7 114.6(3) . .
C1 B1 C19 101.2(3) . .
C7 B1 C19 114.4(3) . .
C1 B1 C13 113.5(3) . .
C7 B1 C13 100.3(3) . .
C19 B1 C13 113.4(3) . .
C6 C1 C2 112.8(4) . .
C6 C1 B1 126.8(4) . .
C2 C1 B1 120.1(3) . .
F2 C2 C3 116.1(4) . .
F2 C2 C1 119.2(3) . .
C3 C2 C1 124.7(4) . .
F3 C3 C4 119.5(4) . .
F3 C3 C2 120.8(4) . .
C4 C3 C2 119.6(4) . .
F4 C4 C3 120.9(4) . .
F4 C4 C5 120.6(4) . .
C3 C4 C5 118.4(4) . .
F5 C5 C6 120.9(4) . .
F5 C5 C4 118.8(4) . .
C6 C5 C4 120.3(4) . .
F6 C6 C5 115.4(4) . .
F6 C6 C1 120.5(4) . .
C5 C6 C1 124.1(4) . .
C12 C7 C8 113.3(4) . .
C12 C7 B1 126.4(3) . .
C8 C7 B1 119.4(3) . .
F8 C8 C9 116.6(4) . .
F8 C8 C7 119.0(3) . .
C9 C8 C7 124.3(4) . .
F9 C9 C10 120.4(4) . .
F9 C9 C8 119.8(4) . .
C10 C9 C8 119.8(4) . .
F10 C10 C9 120.7(4) . .
F10 C10 C11 119.9(4) . .
C9 C10 C11 119.5(4) . .
F11 C11 C10 120.2(4) . .
F11 C11 C12 121.0(4) . .
C10 C11 C12 118.9(4) . .
F12 C12 C11 114.5(4) . .
F12 C12 C7 121.2(3) . .
C11 C12 C7 124.2(4) . .
C14 C13 C18 113.2(3) . .
C14 C13 B1 120.5(3) . .
C18 C13 B1 125.8(3) . .
F14 C14 C13 119.6(3) . .
F14 C14 C15 115.9(3) . .
C13 C14 C15 124.5(4) . .
F15 C15 C16 120.5(3) . .
F15 C15 C14 120.3(4) . .
C16 C15 C14 119.2(4) . .
F16 C16 C17 120.0(4) . .
F16 C16 C15 120.6(4) . .
C17 C16 C15 119.4(4) . .
F17 C17 C16 120.7(4) . .
F17 C17 C18 119.5(4) . .
C16 C17 C18 119.8(4) . .
F18 C18 C13 121.7(3) . .
F18 C18 C17 114.5(3) . .
C13 C18 C17 123.8(4) . .
C20 C19 C24 113.0(3) . .
C20 C19 B1 126.4(3) . .
C24 C19 B1 120.0(3) . .
F20 C20 C21 114.3(3) . .
F20 C20 C19 121.0(3) . .
C21 C20 C19 124.7(4) . .
F21 C21 C22 119.9(4) . .
F21 C21 C20 120.7(4) . .
C22 C21 C20 119.3(4) . .
F22 C22 C21 120.7(4) . .
F22 C22 C23 119.9(4) . .
C21 C22 C23 119.3(4) . .
F23 C23 C22 120.0(4) . .
F23 C23 C24 120.6(4) . .
C22 C23 C24 119.4(4) . .
F24 C24 C23 116.4(3) . .
F24 C24 C19 119.4(3) . .
C23 C24 C19 124.1(4) . .
C25 Al1 C25 144.5(3) . 2_556
C25 Al1 C29 39.25(17) . .
C25 Al1 C29 175.9(2) 2_556 .
C25 Al1 C29 175.9(2) . 2_556
C25 Al1 C29 39.25(16) 2_556 2_556
C29 Al1 C29 137.1(3) . 2_556
C25 Al1 C26 39.23(18) . .
C25 Al1 C26 116.03(19) 2_556 .
C29 Al1 C26 65.95(18) . .
C29 Al1 C26 144.11(18) 2_556 .
C25 Al1 C26 116.03(19) . 2_556
C25 Al1 C26 39.23(18) 2_556 2_556
C29 Al1 C26 144.11(18) . 2_556
C29 Al1 C26 65.95(18) 2_556 2_556
C26 Al1 C26 113.2(3) . 2_556
C25 Al1 C28 64.89(17) . .
C25 Al1 C28 137.78(18) 2_556 .
C29 Al1 C28 39.05(16) . .
C29 Al1 C28 113.41(18) 2_556 .
C26 Al1 C28 64.76(17) . .
C26 Al1 C28 175.94(18) 2_556 .
C25 Al1 C28 137.78(18) . 2_556
C25 Al1 C28 64.89(17) 2_556 2_556
C29 Al1 C28 113.41(18) . 2_556
C29 Al1 C28 39.05(16) 2_556 2_556
C26 Al1 C28 175.94(18) . 2_556
C26 Al1 C28 64.75(17) 2_556 2_556
C28 Al1 C28 117.5(3) . 2_556
C25 Al1 C27 65.14(18) . .
C25 Al1 C27 113.44(18) 2_556 .
C29 Al1 C27 65.59(18) . .
C29 Al1 C27 116.13(18) 2_556 .
C26 Al1 C27 38.65(17) . .
C26 Al1 C27 137.74(19) 2_556 .
C28 Al1 C27 38.50(16) . .
C28 Al1 C27 145.19(18) 2_556 .
C25 Al1 C27 113.44(18) . 2_556
C25 Al1 C27 65.14(18) 2_556 2_556
C29 Al1 C27 116.13(18) . 2_556
C29 Al1 C27 65.59(18) 2_556 2_556
C26 Al1 C27 137.74(18) . 2_556
C26 Al1 C27 38.65(17) 2_556 2_556
C28 Al1 C27 145.19(18) . 2_556
C28 Al1 C27 38.50(16) 2_556 2_556
C27 Al1 C27 175.7(2) . 2_556
C29 C25 C26 109.4(4) . .
C29 C25 Al1 71.4(3) . .
C26 C25 Al1 71.8(2) . .
C29 C25 H25A 125.3 . .
C26 C25 H25A 125.3 . .
Al1 C25 H25A 125.3 . .
C25 C26 C27 107.5(4) . .
C25 C26 C30 126.8(4) . .
C27 C26 C30 125.7(5) . .
C25 C26 Al1 69.0(3) . .
C27 C26 Al1 71.7(2) . .
C30 C26 Al1 124.6(3) . .
C26 C27 C28 107.8(4) . .
C26 C27 C31 126.3(4) . .
C28 C27 C31 126.0(4) . .
C26 C27 Al1 69.7(2) . .
C28 C27 Al1 70.7(3) . .
C31 C27 Al1 125.5(3) . .
C27 C28 C29 108.7(4) . .
C27 C28 C32 126.8(4) . .
C29 C28 C32 124.5(4) . .
C27 C28 Al1 70.8(2) . .
C29 C28 Al1 69.1(2) . .
C32 C28 Al1 127.8(3) . .
C25 C29 C28 106.6(4) . .
C25 C29 C33 127.6(4) . .
C28 C29 C33 125.9(4) . .
C25 C29 Al1 69.4(2) . .
C28 C29 Al1 71.8(2) . .
C33 C29 Al1 123.6(3) . .
C26 C30 H30A 109.5 . .
C26 C30 H30B 109.5 . .
H30A C30 H30B 109.5 . .
C26 C30 H30C 109.5 . .
H30A C30 H30C 109.5 . .
H30B C30 H30C 109.5 . .
C27 C31 H31A 109.5 . .
C27 C31 H31B 109.5 . .
H31A C31 H31B 109.5 . .
C27 C31 H31C 109.5 . .
H31A C31 H31C 109.5 . .
H31B C31 H31C 109.5 . .
C28 C32 H32A 109.5 . .
C28 C32 H32B 109.5 . .
H32A C32 H32B 109.5 . .
C28 C32 H32C 109.5 . .
H32A C32 H32C 109.5 . .
H32B C32 H32C 109.5 . .
C29 C33 H33A 109.5 . .
C29 C33 H33B 109.5 . .
H33A C33 H33B 109.5 . .
C29 C33 H33C 109.5 . .
H33A C33 H33C 109.5 . .
H33B C33 H33C 109.5 . .
H46B Br1A H47B 124.9 . .
C44A C43A C48A 122.5 . .
C44A C43A Br1A 119.4 . .
C48A C43A Br1A 118.0 . .
C43A C44A C45A 118.5 . .
C44A C45A C46A 123.1 . .
C47A C46A C45A 113.3 . .
C46A C47A C48A 128.1 . .
C47A C48A C43A 114.4 . .
C43B Br1B H45A 110.3 . .
C43B Br1B H46A 122.9 . .
C44B C43B C48B 122.5 . .
C44B C43B Br1B 119.4 . .
C48B C43B Br1B 118.0 . .
C43B C44B C45B 118.5 . .
C43B C44B H48A 134.6 . .
C45B C44B H48A 49.4 . .
C43B C44B H44B 120.8 . .
C45B C44B H44B 120.8 . .
C44B C45B C46B 123.1 . .
C46B C45B H48A 140.6 . .
C44B C45B H45B 118.5 . .
C46B C45B H45B 118.5 . .
C47B C46B C45B 113.2 . .
C47B C46B H46B 123.4 . .
C45B C46B H46B 123.4 . .
C46B C47B C48B 128.1 . .
C46B C47B H47B 116.0 . .
C48B C47B H47B 116.0 . .
C47B C48B C43B 114.4 . .
C47B C48B H44A 127.0 . .
C43B C48B H44A 98.6 . .
C47B C48B H48B 122.8 . .
C43B C48B H48B 122.8 . .
C36A Al2 C36A 153.3(3) 2_656 .
C36A Al2 C37A 157.6(5) 2_656 .
C36A Al2 C37A 40.7(3) . .
C36A Al2 C37A 40.7(3) 2_656 2_656
C36A Al2 C37A 157.6(6) . 2_656
C37A Al2 C37A 137.9(2) . 2_656
C36A Al2 C35A 115.6(2) 2_656 .
C36A Al2 C35A 40.1(2) . .
C37A Al2 C35A 67.3(5) . .
C37A Al2 C35A 154.7(5) 2_656 .
C36A Al2 C35A 40.1(3) 2_656 2_656
C36A Al2 C35A 115.6(2) . 2_656
C37A Al2 C35A 154.7(5) . 2_656
C37A Al2 C35A 67.3(5) 2_656 2_656
C35A Al2 C35A 88.01(19) . 2_656
C36A Al2 C38A 118.9(4) 2_656 .
C36A Al2 C38A 67.4(5) . .
C37A Al2 C38A 39.9(3) . .
C37A Al2 C38A 127.7(3) 2_656 .
C35A Al2 C38A 66.5(5) . .
C35A Al2 C38A 135.2(4) 2_656 .
C36A Al2 C38A 67.5(5) 2_656 2_656
C36A Al2 C38A 118.9(4) . 2_656
C37A Al2 C38A 127.7(3) . 2_656
C37A Al2 C38A 39.9(3) 2_656 2_656
C35A Al2 C38A 135.2(4) . 2_656
C35A Al2 C38A 66.5(5) 2_656 2_656
C38A Al2 C38A 155.0(3) . 2_656
C36A Al2 C34A 101.1(3) 2_656 .
C36A Al2 C34A 66.9(5) . .
C37A Al2 C34A 66.3(5) . .
C37A Al2 C34A 135.5(3) 2_656 .
C35A Al2 C34A 39.6(3) . .
C35A Al2 C34A 98.5(3) 2_656 .
C38A Al2 C34A 38.9(3) . .
C38A Al2 C34A 165.0(5) 2_656 .
C36A Al2 C34A 66.9(6) 2_656 2_656
C36A Al2 C34A 101.08(19) . 2_656
C37A Al2 C34A 135.48(17) . 2_656
C37A Al2 C34A 66.3(6) 2_656 2_656
C35A Al2 C34A 98.5(2) . 2_656
C35A Al2 C34A 39.6(3) 2_656 2_656
C38A Al2 C34A 165.0(5) . 2_656
C38A Al2 C34A 38.9(4) 2_656 2_656
C34A Al2 C34A 128.6(2) . 2_656
C36A Al2 C38B 118.3(4) 2_656 .
C36A Al2 C38B 73.5(6) . .
C37A Al2 C38B 39.4(3) . .
C37A Al2 C38B 118.5(3) 2_656 .
C35A Al2 C38B 77.9(6) . .
C35A Al2 C38B 143.2(4) 2_656 .
C38A Al2 C38B 11.92(18) . .
C38A Al2 C38B 143.1(3) 2_656 .
C34A Al2 C38B 50.3(4) . .
C34A Al2 C38B 174.6(4) 2_656 .
C36A Al2 C38B 73.5(6) 2_656 2_656
C36A Al2 C38B 118.3(3) . 2_656
C37A Al2 C38B 118.5(2) . 2_656
C37A Al2 C38B 39.4(5) 2_656 2_656
C35A Al2 C38B 143.2(4) . 2_656
C35A Al2 C38B 77.9(6) 2_656 2_656
C38A Al2 C38B 143.1(3) . 2_656
C38A Al2 C38B 11.9(3) 2_656 2_656
C34A Al2 C38B 174.6(5) . 2_656
C34A Al2 C38B 50.3(4) 2_656 2_656
C38B Al2 C38B 131.4(3) . 2_656
C38A C34A C35A 108.0 . .
C38A C34A Al2 70.0(3) . .
C35A C34A Al2 67.92(13) . .
Al2 C34A H34A 126.0 . .
Al2 C34A H34B 171.0 . .
C36A C35A C34A 108.0 . .
C36A C35A C39A 127.0 . .
C34A C35A C39A 125.0 . .
C36A C35A Al2 67.58(19) . .
C34A C35A Al2 72.5(3) . .
C39A C35A Al2 124.5(4) . .
Al2 C35A H39E 152.4 . .
C35A C36A C37A 108.4 . .
C35A C36A C40A 125.5 . .
C37A C36A C40A 126.1 . .
C35A C36A Al2 72.3(2) . .
C37A C36A Al2 70.8(3) . .
C40A C36A Al2 122.8(4) . .
C36A C37A C38A 108.5 . .
C36A C37A C41A 126.9 . .
C38A C37A C41A 124.4 . .
C36A C37A Al2 68.57(13) . .
C38A C37A Al2 73.1(3) . .
C41A C37A Al2 127.8(3) . .
C34A C38A C37A 107.2 . .
C34A C38A C42A 127.2 . .
C37A C38A C42A 125.6 . .
C34A C38A Al2 71.05(17) . .
C37A C38A Al2 67.03(17) . .
C42A C38A Al2 125.9(2) . .
H42D C42A H42E 86.9 . .
H42D C42A H42F 95.7 . .
H42E C42A H42F 72.0 . .
C38B C34B C35B 108.0 . .
C38B C34B Al2 70.69(15) . .
C35B C34B Al2 72.29(15) . .
C38B C34B H34A 115.8 . .
C35B C34B H34A 128.7 . .
Al2 C34B H34A 97.7 . .
C38B C34B H34B 125.9 . .
C35B C34B H34B 125.9 . .
Al2 C34B H34B 125.9 . .
C36B C35B C34B 108.0 . .
C36B C35B C39B 127.0 . .
C34B C35B C39B 125.0 . .
C36B C35B Al2 71.79(16) . .
C34B C35B Al2 69.5(3) . .
C39B C35B Al2 123.2(2) . .
C35B C36B C37B 108.4 . .
C35B C36B C40B 125.5 . .
C37B C36B C40B 126.1 . .
C35B C36B Al2 71.1(3) . .
C37B C36B Al2 70.36(17) . .
C40B C36B Al2 124.4(4) . .
C36B C37B C38B 108.5 . .
C36B C37B C41B 126.9 . .
C38B C37B C41B 124.5 . .
C36B C37B Al2 72.22(16) . .
C38B C37B Al2 69.9(3) . .
C41B C37B Al2 127.2(4) . .
C36B C37B H41C 128.3 . .
C38B C37B H41C 117.4 . .
Al2 C37B H41C 144.9 . .
C34B C38B C37B 107.2 . .
C34B C38B C42B 127.2 . .
C37B C38B C42B 125.6 . .
C34B C38B Al2 71.0(3) . .
C37B C38B Al2 71.84(16) . .
C42B C38B Al2 121.4(2) . .
C35B C39B H39A 125.4 . .
C35B C39B H39D 109.5 . .
C35B C39B H39E 109.5 . .
H39D C39B H39E 109.5 . .
C35B C39B H39F 109.5 . .
H39D C39B H39F 109.5 . .
H39E C39B H39F 109.5 . .
C36B C40B H40C 109.4 . .
C36B C40B H40D 109.5 . .
C36B C40B H40E 109.5 . .
H40D C40B H40E 109.5 . .
C36B C40B H40F 109.5 . .
H40D C40B H40F 109.5 . .
H40E C40B H40F 109.5 . .
C37B C41B H41B 68.7 . .
C37B C41B H41C 62.2 . .
C37B C41B H41D 109.5 . .
C37B C41B H41E 109.5 . .
H41D C41B H41E 109.5 . .
C37B C41B H41F 109.5 . .
H41D C41B H41F 109.5 . .
H41E C41B H41F 109.5 . .
C38B C42B H42A 83.6 . .
C38B C42B H42B 81.9 . .
C38B C42B H42C 113.8 . .
C38B C42B H42D 109.5 . .
C38B C42B H42E 109.5 . .
H42D C42B H42E 109.5 . .
C38B C42B H42F 109.5 . .
H42D C42B H42F 109.5 . .
H42E C42B H42F 109.5 . .

loop_
_geom_bond_atom_site_label_1
_geom_bond_atom_site_label_2
_geom_bond_distance
_geom_bond_site_symmetry_2
B1 C1 1.646(6) .
B1 C7 1.651(6) .
B1 C19 1.653(6) .
B1 C13 1.660(6) .
C1 C6 1.391(5) .
C1 C2 1.393(5) .
C2 F2 1.351(4) .
C2 C3 1.376(6) .
C3 F3 1.355(5) .
C3 C4 1.370(6) .
C4 F4 1.347(5) .
C4 C5 1.374(6) .
C5 F5 1.351(5) .
C5 C6 1.372(6) .
C6 F6 1.352(5) .
C7 C12 1.386(5) .
C7 C8 1.391(5) .
C8 F8 1.355(4) .
C8 C9 1.377(6) .
C9 F9 1.349(5) .
C9 C10 1.353(6) .
C10 F10 1.348(5) .
C10 C11 1.385(6) .
C11 F11 1.342(5) .
C11 C12 1.385(6) .
C12 F12 1.357(4) .
C13 C14 1.384(5) .
C13 C18 1.388(5) .
C14 F14 1.350(4) .
C14 C15 1.391(5) .
C15 F15 1.349(4) .
C15 C16 1.364(6) .
C16 F16 1.352(4) .
C16 C17 1.362(6) .
C17 F17 1.349(4) .
C17 C18 1.392(5) .
C18 F18 1.354(4) .
C19 C20 1.381(5) .
C19 C24 1.392(5) .
C20 F20 1.363(4) .
C20 C21 1.381(5) .
C21 F21 1.342(4) .
C21 C22 1.365(6) .
C22 F22 1.351(4) .
C22 C23 1.368(6) .
C23 F23 1.348(4) .
C23 C24 1.383(5) .
C24 F24 1.351(4) .
Al1 C25 2.105(4) .
Al1 C25 2.105(4) 2_556
Al1 C29 2.131(4) .
Al1 C29 2.131(4) 2_556
Al1 C26 2.142(4) .
Al1 C26 2.142(4) 2_556
Al1 C28 2.167(4) .
Al1 C28 2.167(4) 2_556
Al1 C27 2.168(4) .
Al1 C27 2.168(4) 2_556
C25 C29 1.423(6) .
C25 C26 1.426(7) .
C25 H25A 1.0000 .
C26 C27 1.427(6) .
C26 C30 1.508(7) .
C27 C28 1.430(6) .
C27 C31 1.498(6) .
C28 C29 1.437(6) .
C28 C32 1.499(6) .
C29 C33 1.497(6) .
C30 H30A 0.9800 .
C30 H30B 0.9800 .
C30 H30C 0.9800 .
C31 H31A 0.9800 .
C31 H31B 0.9800 .
C31 H31C 0.9800 .
C32 H32A 0.9800 .
C32 H32B 0.9800 .
C32 H32C 0.9800 .
C33 H33A 0.9800 .
C33 H33B 0.9800 .
C33 H33C 0.9800 .
Br1A C43A 1.9038 .
Br1A H46B 1.5456 .
Br1A H47B 1.0182 .
C43A C44A 1.3519 .
C43A C48A 1.3759 .
C44A C45A 1.3799 .
C44A H44A 0.9500 .
C45A C46A 1.3867 .
C45A H45A 0.9499 .
C46A C47A 1.3465 .
C46A H46A 0.9500 .
C47A C48A 1.3752 .
C47A H47A 0.9500 .
C47A H44B 1.0525 .
C48A H48A 0.9500 .
C48A H44B 1.0410 .
Br1B C43B 1.9035 .
Br1B H45A 1.2880 .
Br1B H46A 1.4913 .
C43B C44B 1.3521 .
C43B C48B 1.3756 .
C44B C45B 1.3797 .
C44B H48A 0.9537 .
C44B H44B 0.9501 .
C45B C46B 1.3871 .
C45B H48A 1.0497 .
C45B H45B 0.9498 .
C46B C47B 1.3466 .
C46B H46B 0.9499 .
C47B C48B 1.3750 .
C47B H47B 0.9500 .
C48B H48B 0.9501 .
Al2 C36A 2.031(12) 2_656
Al2 C36A 2.031(12) .
Al2 C37A 2.060(15) .
Al2 C37A 2.060(16) 2_656
Al2 C35A 2.093(12) .
Al2 C35A 2.093(13) 2_656
Al2 C38A 2.141(17) .
Al2 C38A 2.140(17) 2_656
Al2 C34A 2.154(16) .
Al2 C34A 2.154(15) 2_656
Al2 C38B 2.178(16) .
Al2 C38B 2.178(17) 2_656
C34A C38A 1.4312 .
C34A C35A 1.4394 .
C34A H34A 0.9600 .
C34A H34B 0.7056 .
C35A C36A 1.4152 .
C35A C39A 1.5324 .
C36A C37A 1.4214 .
C36A C40A 1.5056 .
C37A C38A 1.4348 .
C37A C41A 1.5025 .
C38A C42A 1.5137 .
C39A H39A 0.9599 .
C39A H39B 0.9600 .
C39A H39C 0.9599 .
C39A H39E 0.7734 .
C40A H40A 0.9600 .
C40A H40B 0.9599 .
C40A H40C 0.9601 .
C40A H40E 0.7028 .
C41A H41A 0.9601 .
C41A H41B 0.9601 .
C41A H41C 0.9599 .
C42A H42A 0.9600 .
C42A H42B 0.9599 .
C42A H42C 0.9599 .
C42A H42D 0.8018 .
C34B C38B 1.4310 .
C34B C35B 1.4393 .
C34B H34B 0.9600 .
C35B C36B 1.4152 .
C35B C39B 1.5323 .
C36B C37B 1.4214 .
C36B C40B 1.5054 .
C37B C38B 1.4347 .
C37B C41B 1.5024 .
C38B C42B 1.5137 .
C39B H39D 0.9599 .
C39B H39E 0.9600 .
C39B H39F 0.9600 .
C40B H40C 0.6543 .
C40B H40D 0.9599 .
C40B H40E 0.9601 .
C40B H40F 0.9601 .
C41B H41C 0.4890 .
C41B H41D 0.9599 .
C41B H41E 0.9600 .
C41B H41F 0.9600 .
C42B H42B 0.9030 .
C42B H42C 0.6810 .
C42B H42D 0.9600 .
C42B H42E 0.9602 .
C42B H42F 0.9600 .
